data_7048015
loop_
_publ_author_name
'Suter, Riccardo'
'Swidan, Ala'aeddeen'
'Zijlstra, Harmen S.'
'Macdonald, Charles L. B.'
'McIndoe, J. Scott'
'Burford, Neil'

_publ_section_title
;
 Synthesis, characterization and mass-spectrometric analysis of
 [LSn(IV)F<sub>4-x</sub>]<sup>x+</sup> salts [L = tris
 ((1-ethyl-benzoimidazol-2-yl)methyl)amine, x = 1-4].
;
_journal_issue 46
_journal_name_full 'Dalton transactions (Cambridge, England : 2003)'
_journal_page_first 16729
_journal_page_last 16736
_journal_paper_doi 10.1039/c8dt03908a
_journal_volume 47
_journal_year 2018
_chemical_formula_moiety '2(C32 H33 F6 N7 O6 S2 Sn), 4(C F3 O3 S), 0.5(C H2 Cl2), 0.5(C3 H6 N2)'
_chemical_formula_sum 'C70 H67 Cl F24 N15 O24 S8 Sn2'
_chemical_formula_weight 2487.69
_space_group_crystal_system monoclinic
_space_group_IT_number 14
_space_group_name_Hall '-P 2ybc'
_space_group_name_H-M_alt 'P 1 21/c 1'
_symmetry_space_group_name_Hall '-P 2ybc'
_symmetry_space_group_name_H-M 'P 1 21/c 1'
_atom_sites_solution_hydrogens geom
_atom_sites_solution_primary dual
_audit_creation_date 2018-09-24
_audit_creation_method
;
Olex2 1.2
(compiled 2018.05.29 svn.r3508 for OlexSys, GUI svn.r5506)
;
_audit_update_record
;
2018-09-26 deposited with the CCDC.
2018-11-07 downloaded from the CCDC.
;
_cell_angle_alpha 90
_cell_angle_beta 96.119(2)
_cell_angle_gamma 90
_cell_formula_units_Z 4
_cell_length_a 13.3317(12)
_cell_length_b 17.1334(15)
_cell_length_c 42.567(4)
_cell_measurement_reflns_used 9110
_cell_measurement_temperature 170.0
_cell_measurement_theta_max 29.192
_cell_measurement_theta_min 2.937
_cell_volume 9667.6(15)
_computing_cell_refinement 'SAINT v8.37A (Bruker, 2015)'
_computing_data_collection Bruker
_computing_data_reduction 'SAINT v8.37A (Bruker, 2015)'
_computing_molecular_graphics 'Olex2 (Dolomanov et al., 2009)'
_computing_publication_material 'Olex2 (Dolomanov et al., 2009)'
_computing_structure_refinement 'XL (Sheldrick, 2008)'
_computing_structure_solution 'XT (Sheldrick, 2015)'
_diffrn_ambient_temperature 170.0
_diffrn_measured_fraction_theta_full 0.997
_diffrn_measured_fraction_theta_max 0.997
_diffrn_measurement_device_type 'Bruker APEX3 Photon 100'
_diffrn_measurement_method '\f and \w scans'
_diffrn_radiation_type MoK\a
_diffrn_radiation_wavelength 0.71073
_diffrn_reflns_av_R_equivalents 0.0401
_diffrn_reflns_av_unetI/netI 0.0262
_diffrn_reflns_Laue_measured_fraction_full 0.997
_diffrn_reflns_Laue_measured_fraction_max 0.997
_diffrn_reflns_limit_h_max 16
_diffrn_reflns_limit_h_min -16
_diffrn_reflns_limit_k_max 21
_diffrn_reflns_limit_k_min -21
_diffrn_reflns_limit_l_max 52
_diffrn_reflns_limit_l_min -52
_diffrn_reflns_number 145383
_diffrn_reflns_point_group_measured_fraction_full 0.997
_diffrn_reflns_point_group_measured_fraction_max 0.997
_diffrn_reflns_theta_full 25.242
_diffrn_reflns_theta_max 26.000
_diffrn_reflns_theta_min 2.899
_diffrn_standards_number 0
_exptl_absorpt_coefficient_mu 0.840
_exptl_absorpt_correction_T_max 0.7458
_exptl_absorpt_correction_T_min 0.6671
_exptl_absorpt_correction_type multi-scan
_exptl_absorpt_process_details
'SADABS-2016/2 (Bruker,2016/2) was used for absorption correction. wR2(int) was 0.0664 before and 0.0594 after correction. The Ratio of minimum to maximum transmission is 0.8945. The \l/2 correction factor is Not present.'
_exptl_crystal_colour colourless
_exptl_crystal_density_diffrn 1.709
_exptl_crystal_description block
_exptl_crystal_F_000 4980
_exptl_crystal_size_max 0.25
_exptl_crystal_size_mid 0.2
_exptl_crystal_size_min 0.15
_refine_diff_density_max 1.856
_refine_diff_density_min -3.359
_refine_diff_density_rms 0.145
_refine_ls_extinction_method none
_refine_ls_goodness_of_fit_ref 1.288
_refine_ls_hydrogen_treatment constr
_refine_ls_matrix_type full
_refine_ls_number_parameters 1540
_refine_ls_number_reflns 18951
_refine_ls_number_restraints 287
_refine_ls_restrained_S_all 1.282
_refine_ls_R_factor_all 0.0991
_refine_ls_R_factor_gt 0.0923
_refine_ls_shift/su_max 0.002
_refine_ls_shift/su_mean 0.000
_refine_ls_structure_factor_coef Fsqd
_refine_ls_weighting_details 'w=1/[\s^2^(Fo^2^)+135.4464P] where P=(Fo^2^+2Fc^2^)/3'
_refine_ls_weighting_scheme calc
_refine_ls_wR_factor_gt 0.1945
_refine_ls_wR_factor_ref 0.1980
_reflns_Friedel_coverage 0.000
_reflns_number_gt 17168
_reflns_number_total 18951
_reflns_threshold_expression 'I > 2\s(I)'
_cod_data_source_file c8dt03908a2.cif
_cod_data_source_block asrs11126_p21c
_cod_depositor_comments 'Adding full bibliography for 7048015--7048019.cif.'
_cod_original_cell_volume 9667.5(15)
_cod_database_code 7048015
_shelx_shelxl_version_number 2016/6
_shelx_space_group_comment
;
The symmetry employed for this shelxl refinement is uniquely defined
by the following loop, which should always be used as a source of
symmetry information in preference to the above space-group names.
They are only intended as comments.
;
_shelx_estimated_absorpt_t_max 0.884
_shelx_estimated_absorpt_t_min 0.817
_olex2_refinement_description
;
1. Fixed Uiso
 At 1.2 times of:
  All C(H) groups, All C(H,H) groups
 At 1.5 times of:
  All C(H,H,H) groups
2. Restrained distances
 C71-N15'
 1.137 with sigma of 0.01
 C71-N15
 1.456 with sigma of 0.01
 N15-N15'
 2.593 with sigma of 0.02
 N12-C59 \\sim N12-C60'
 with sigma of 0.02
 C59-C60 \\sim C60'-C59'
 with sigma of 0.02
 N12-C60 \\sim N12-C59'
 with sigma of 0.04
 S1'-O1 \\sim S1-O1
 with sigma of 0.02
 S1'-O3' \\sim S1-O3
 with sigma of 0.02
 S1'-O2' \\sim S1-O2
 with sigma of 0.02
 S1'-C31 \\sim S1-C31'
 with sigma of 0.02
 F2'-C31 \\sim F2-C31'
 with sigma of 0.02
 F1'-C31 \\sim F1-C31'
 with sigma of 0.02
 F3'-C31 \\sim F3-C31'
 with sigma of 0.02
 S1'-F2' \\sim S1-F2
 with sigma of 0.04
 S1'-F1' \\sim S1-F1
 with sigma of 0.04
 S1'-F3' \\sim S1-F3
 with sigma of 0.04
 O1-O3' \\sim O1-O3
 with sigma of 0.04
 O1-O2' \\sim O1-O2
 with sigma of 0.04
 O1-C31 \\sim O1-C31'
 with sigma of 0.04
 O3'-O2' \\sim O3-O2
 with sigma of 0.04
 O3'-C31 \\sim O3-C31'
 with sigma of 0.04
 F2'-F1' \\sim F2-F1
 with sigma of 0.04
 F2'-F3' \\sim F2-F3
 with sigma of 0.04
 F1'-F3' \\sim F1-F3
 with sigma of 0.04
 O2'-C31 \\sim O2-C31'
 with sigma of 0.04
 C67'-F21' \\sim C67'-F19'
 with sigma of 0.02
 S7'-F21' \\sim S7'-F19'
 with sigma of 0.04
 S7'-O21 \\sim S7'-O20' \\sim S7'-O19
 with sigma of 0.02
 O21-O20' \\sim O20'-O19 \\sim O21-O19
 with sigma of 0.04
 C67'-O21 \\sim C67'-O20' \\sim C67'-O19
 with sigma of 0.04
 C67'-F21' \\sim C67-F20
 with sigma of 0.02
 C67'-F19' \\sim C67-F21
 with sigma of 0.02
 C67'-S7' \\sim C67-S7
 with sigma of 0.02
 C67'-F20' \\sim C67-F19
 with sigma of 0.02
 S7'-O21 \\sim S7-O21
 with sigma of 0.02
 S7'-O20' \\sim S7-O20
 with sigma of 0.02
 S7'-O19 \\sim S7-O19
 with sigma of 0.02
 C67'-O21 \\sim C67-O21
 with sigma of 0.04
 C67'-O20' \\sim C67-O20
 with sigma of 0.04
 C67'-O19 \\sim C67-O19
 with sigma of 0.04
 F21'-F19' \\sim F20-F21
 with sigma of 0.04
 F21'-S7' \\sim F20-S7
 with sigma of 0.04
 F21'-F20' \\sim F20-F19
 with sigma of 0.04
 F19'-S7' \\sim F21-S7
 with sigma of 0.04
 F19'-F20' \\sim F21-F19
 with sigma of 0.04
 S7'-F20' \\sim S7-F19
 with sigma of 0.04
 O21-O20' \\sim O21-O20
 with sigma of 0.04
 O20'-O19 \\sim O20-O19
 with sigma of 0.04
 S3'-O8' \\sim S3-O7
 with sigma of 0.02
 S3'-O9' \\sim S3-O9
 with sigma of 0.02
 S3'-O7' \\sim S3-O8
 with sigma of 0.02
 S3'-C33' \\sim S3-C33
 with sigma of 0.02
 F9'-C33' \\sim F7-C33
 with sigma of 0.02
 F8'-C33' \\sim F8-C33
 with sigma of 0.02
 F7'-C33' \\sim F9-C33
 with sigma of 0.02
 S3'-F9' \\sim S3-F7
 with sigma of 0.04
 S3'-F8' \\sim S3-F8
 with sigma of 0.04
 S3'-F7' \\sim S3-F9
 with sigma of 0.04
 F9'-F8' \\sim F7-F8
 with sigma of 0.04
 F9'-F7' \\sim F7-F9
 with sigma of 0.04
 O8'-O9' \\sim O7-O9
 with sigma of 0.04
 O8'-O7' \\sim O7-O8
 with sigma of 0.04
 O8'-C33' \\sim O7-C33
 with sigma of 0.04
 O9'-O7' \\sim O9-O8
 with sigma of 0.04
 O9'-C33' \\sim O9-C33
 with sigma of 0.04
 O7'-C33' \\sim O8-C33
 with sigma of 0.04
 F8'-F7' \\sim F8-F9
 with sigma of 0.04
3. Uiso/Uaniso restraints and constraints
C67' \\sim F21' \\sim F19' \\sim S7' \\sim O21 \\sim O20' \\sim O19: within 2A
with sigma of 0.04 and sigma for terminal atoms of 0.08
N15' \\sim C71 \\sim N15: within 2A with sigma of 0.04 and sigma for terminal
atoms of 0.08
Uanis(N15) = Uanis(N15')
Uanis(C70) = Uanis(C70')
4. Rigid body (RIGU) restrains
 C67', F21', F19', S7', O21, O20', O19
 with sigma for 1-2 distances of 0.004 and sigma for 1-3 distances of 0.004
 F7, O7, O9, S3, C33, F9, F8, O8
 with sigma for 1-2 distances of 0.004 and sigma for 1-3 distances of 0.004
 F20, F21, C67, F19
 with sigma for 1-2 distances of 0.004 and sigma for 1-3 distances of 0.004
 N15, C70', C71, N15', C70
 with sigma for 1-2 distances of 0.002 and sigma for 1-3 distances of 0.002
5. Others
 Sof(C60')=Sof(H60D)=Sof(H60E)=Sof(C59')=Sof(H59C)=Sof(H59D)=Sof(H59E)=1-FVAR(1)
 Sof(C59)=Sof(H59A)=Sof(H59B)=Sof(C60)=Sof(H60A)=Sof(H60B)=Sof(H60C)=FVAR(1)
 Sof(F2)=Sof(F3)=Sof(C31')=Sof(F1)=Sof(S1)=Sof(O2)=Sof(O3)=1-FVAR(2)
 Sof(S1')=Sof(O3')=Sof(F2')=Sof(F1')=Sof(O2')=Sof(F3')=Sof(C31)=FVAR(2)
 Sof(F7)=Sof(F8)=Sof(C33)=Sof(F9)=Sof(S3)=Sof(O9)=Sof(O7)=Sof(O8)=1-FVAR(3)
 Sof(S3')=Sof(F9')=Sof(O8')=Sof(O9')=Sof(O7')=Sof(F8')=Sof(F7')=Sof(C33')=
 FVAR(3)
 Fixed Sof: C67'(0.75) F21'(0.75) F19'(0.75) S7'(0.75) O20'(0.75) Cl1(0.5)
 Cl0A(0.5) C69(0.5) H69A(0.5) H69B(0.5) F20'(0.75) F19(0.25) F21(0.25)
 C67(0.25) F20(0.25) O20(0.25) S7(0.25) N15'(0.5) C71(0.5) N15(0.5) C70'(0.5)
 H70A(0.5) H70B(0.5) H70C(0.5) C70(0.5) H70D(0.5) H70E(0.5) H70F(0.5)
6.a Secondary CH2 refined with riding coordinates:
 C1(H1A,H1B), C27(H27A,H27B), C37(H37A,H37B), C39(H39A,H39B), C35(H35A,H35B),
 C3(H3A,H3B), C5(H5A,H5B), C25(H25A,H25B), C61(H61A,H61B), C63(H63A,H63B),
 C29(H29A,H29B), C59(H59A,H59B), C60'(H60D,H60E), C69(H69A,H69B)
6.b Aromatic/amide H refined with riding coordinates:
 C17(H17), C8(H8), C11(H11), C9(H9), C16(H16), C57(H57), C48(H48), C51(H51),
 C20(H20), C14(H14), C56(H56), C54(H54), C10(H10), C45(H45), C42(H42), C15(H15),
  C43(H43), C21(H21), C44(H44), C55(H55), C22(H22), C23(H23), C49(H49), C50(H50)
6.c Idealised Me refined as rotating group:
 C28(H28A,H28B,H28C), C26(H26A,H26B,H26C), C30(H30A,H30B,H30C), C62(H62A,H62B,
 H62C), C64(H64A,H64B,H64C), C60(H60A,H60B,H60C), C59'(H59C,H59D,H59E),
 C70'(H70A,H70B,H70C), C70(H70D,H70E,H70F)
;
_olex2_submission_special_instructions 'No special instructions were received'

loop_
_space_group_symop_operation_xyz
'x, y, z'
'-x, y+1/2, -z+1/2'
'-x, -y, -z'
'x, -y-1/2, z-1/2'

loop_
_atom_site_label
_atom_site_type_symbol
_atom_site_fract_x
_atom_site_fract_y
_atom_site_fract_z
_atom_site_U_iso_or_equiv
_atom_site_adp_type
_atom_site_occupancy
_atom_site_site_symmetry_order
_atom_site_calc_flag
_atom_site_refinement_flags_posn
_atom_site_refinement_flags_adp
_atom_site_refinement_flags_occupancy
_atom_site_disorder_assembly
_atom_site_disorder_group
Sn1 Sn 1.33723(4) 1.13415(3) 0.58690(2) 0.02318(13) Uani 1 1 d . . . . .
Sn2 Sn 0.18498(4) 1.37146(3) 0.37273(2) 0.02243(13) Uani 1 1 d . . . . .
S5 S -0.03304(15) 1.41682(12) 0.32997(5) 0.0271(4) Uani 1 1 d . . . . .
S4 S 0.54426(16) 1.38337(12) 0.63297(6) 0.0346(5) Uani 1 1 d . . . . .
S6 S 0.02319(17) 1.35407(14) 0.42425(6) 0.0362(5) Uani 1 1 d . . . . .
S8 S 0.45624(18) 1.12790(15) 0.34954(7) 0.0498(7) Uani 1 1 d . . . . .
S3' S 1.03083(17) 1.13775(14) 0.68816(5) 0.0250(6) Uani 0.834(6) 1 d D . P A 1
S2 S 1.3472(2) 1.14126(16) 0.50928(6) 0.0478(6) Uani 1 1 d . . . . .
S1' S 1.0926(5) 1.1130(5) 0.5672(2) 0.0377(18) Uani 0.512(12) 1 d D . P B 1
O13 O 0.0348(4) 1.3682(4) 0.35165(16) 0.0381(15) Uani 1 1 d . . . . .
O16 O 0.1303(4) 1.3656(4) 0.41528(13) 0.0307(12) Uani 1 1 d . . . . .
O4 O 1.3880(4) 1.1428(4) 0.54371(13) 0.0389(15) Uani 1 1 d . . . . .
F15 F -0.1681(5) 1.3098(4) 0.33504(16) 0.0589(17) Uani 1 1 d . . . . .
N9 N 0.1812(5) 1.2549(4) 0.35735(16) 0.0256(14) Uani 1 1 d . . . . .
N8 N 0.2683(5) 1.3728(4) 0.32898(16) 0.0244(14) Uani 1 1 d . . . . .
F13 F -0.0660(5) 1.2843(4) 0.30084(16) 0.0629(18) Uani 1 1 d . . . . .
O1 O 1.1988(4) 1.1218(4) 0.55870(15) 0.0385(15) Uani 1 1 d D . . . .
N5 N 1.2082(5) 1.3249(4) 0.62700(16) 0.0240(14) Uani 1 1 d . . . . .
N11 N 0.1835(5) 1.4903(4) 0.36201(16) 0.0258(14) Uani 1 1 d . . . . .
N4 N 1.3081(5) 1.0193(4) 0.59937(18) 0.0302(16) Uani 1 1 d . . . . .
N2 N 1.2892(5) 1.2475(4) 0.59654(15) 0.0236(14) Uani 1 1 d . . . . .
N10 N 0.3350(5) 1.3729(4) 0.39338(15) 0.0250(14) Uani 1 1 d . . . . .
O11 O 0.5761(5) 1.4618(4) 0.64073(18) 0.0454(17) Uani 1 1 d . . . . .
F24 F 0.3813(5) 1.1876(4) 0.39787(15) 0.0616(18) Uani 1 1 d . . . . .
N3 N 1.4914(4) 1.1306(4) 0.60325(15) 0.0216(13) Uani 1 1 d . . . . .
N14 N 0.1977(5) 1.5829(4) 0.32741(18) 0.0315(16) Uani 1 1 d . . . . .
O14 O 0.0175(5) 1.4468(4) 0.30485(16) 0.0487(18) Uani 1 1 d . . . . .
O10 O 0.6101(5) 1.3228(4) 0.64648(18) 0.0494(18) Uani 1 1 d . . . . .
O23 O 0.3676(5) 1.1538(5) 0.33060(19) 0.057(2) Uani 1 1 d . . . . .
N6 N 1.6138(5) 1.1462(4) 0.64200(15) 0.0252(14) Uani 1 1 d . . . . .
N1 N 1.3401(5) 1.1400(4) 0.64140(15) 0.0237(13) Uani 1 1 d . . . . .
C2 C 1.2519(5) 1.2560(4) 0.62441(18) 0.0217(15) Uani 1 1 d . . . . .
F12 F 0.5338(5) 1.3050(4) 0.58030(16) 0.0675(19) Uani 1 1 d . . . . .
F9' F 0.9919(8) 1.0307(4) 0.72883(18) 0.061(2) Uani 0.834(6) 1 d D . P A 1
N7 N 1.2733(6) 0.9316(4) 0.6343(2) 0.0384(18) Uani 1 1 d . . . . .
O15 O -0.0930(5) 1.4661(4) 0.34619(19) 0.0519(19) Uani 1 1 d . . . . .
C36 C 0.1840(6) 1.2482(5) 0.3264(2) 0.0267(17) Uani 1 1 d . . . . .
F14 F -0.1816(5) 1.3705(5) 0.29064(17) 0.081(2) Uani 1 1 d . . . . .
C7 C 1.2174(6) 1.3651(5) 0.59914(19) 0.0261(16) Uani 1 1 d . . . . .
N13 N 0.4970(5) 1.3643(4) 0.38725(17) 0.0297(15) Uani 1 1 d . . . . .
N12 N 0.1518(6) 1.1793(4) 0.3157(2) 0.043(2) Uani 1 1 d D . . . .
O12 O 0.4393(5) 1.3677(4) 0.63430(18) 0.0483(17) Uani 1 1 d . . . . .
O8' O 1.0920(6) 1.0825(5) 0.6735(2) 0.0393(19) Uani 0.834(6) 1 d D . P A 1
C18 C 1.5826(5) 1.1110(4) 0.59072(18) 0.0218(15) Uani 1 1 d . . . . .
C12 C 1.2683(6) 1.3173(4) 0.57974(19) 0.0239(16) Uani 1 1 d . . . . .
O9' O 0.9249(8) 1.1357(8) 0.6769(3) 0.044(3) Uani 0.834(6) 1 d D . P A 1
O24 O 0.5336(5) 1.1855(4) 0.3546(2) 0.059(2) Uani 1 1 d . . . . .
C1 C 1.2558(6) 1.1922(5) 0.6479(2) 0.0271(17) Uani 1 1 d . . . . .
H1A H 1.191330 1.163021 0.645868 0.033 Uiso 1 1 calc R . . . .
H1B H 1.267648 1.213563 0.669571 0.033 Uiso 1 1 calc R . . . .
O7' O 1.0729(6) 1.2139(4) 0.69277(19) 0.0391(19) Uani 0.834(6) 1 d D . P A 1
O17 O -0.0232(6) 1.2870(5) 0.4106(2) 0.070(3) Uani 1 1 d . . . . .
F23 F 0.3370(5) 1.0679(5) 0.3876(2) 0.090(3) Uani 1 1 d . . . . .
F11 F 0.5024(6) 1.4273(5) 0.57424(17) 0.080(2) Uani 1 1 d . . . . .
C17 C 1.6035(6) 1.0833(5) 0.5618(2) 0.0332(19) Uani 1 1 d . . . . .
H17 H 1.551391 1.072547 0.545349 0.040 Uiso 1 1 calc R . . . .
C6 C 1.3027(6) 1.0039(5) 0.6297(2) 0.0274(17) Uani 1 1 d . . . . .
F22 F 0.4874(6) 1.0937(5) 0.4092(2) 0.091(3) Uani 1 1 d . . . . .
C58 C 0.1506(6) 1.6151(5) 0.3511(2) 0.034(2) Uani 1 1 d . . . . .
C27 C 1.6683(7) 1.1590(5) 0.6735(2) 0.0329(19) Uani 1 1 d . . . . .
H27A H 1.626942 1.191836 0.686260 0.040 Uiso 1 1 calc R . . . .
H27B H 1.732231 1.186959 0.671351 0.040 Uiso 1 1 calc R . . . .
C8 C 1.1826(6) 1.4395(5) 0.5897(2) 0.0303(18) Uani 1 1 d . . . . .
H8 H 1.148385 1.472482 0.602978 0.036 Uiso 1 1 calc R . . . .
F8' F 0.9834(9) 1.1490(5) 0.74536(19) 0.076(3) Uani 0.834(6) 1 d D . P A 1
C40 C 0.2165(6) 1.5087(4) 0.33458(19) 0.0247(16) Uani 1 1 d . . . . .
C4 C 1.5164(6) 1.1502(4) 0.63354(18) 0.0228(16) Uani 1 1 d . . . . .
C37 C 0.3752(6) 1.3450(5) 0.3392(2) 0.0299(18) Uani 1 1 d . . . . .
H37A H 0.379853 1.288061 0.335572 0.036 Uiso 1 1 calc R . . . .
H37B H 0.422980 1.371477 0.326456 0.036 Uiso 1 1 calc R . . . .
C53 C 0.1383(6) 1.5582(4) 0.3737(2) 0.0298(19) Uani 1 1 d . . . . .
C38 C 0.4023(6) 1.3621(5) 0.37274(19) 0.0254(16) Uani 1 1 d . . . . .
F10 F 0.6533(6) 1.3900(6) 0.5861(2) 0.096(3) Uani 1 1 d . . . . .
O5 O 1.2725(6) 1.1980(6) 0.50170(19) 0.071(3) Uani 1 1 d . . . . .
O22 O 0.4918(6) 1.0509(5) 0.3432(2) 0.076(3) Uani 1 1 d . . . . .
O18 O -0.0311(6) 1.4246(5) 0.4228(2) 0.067(2) Uani 1 1 d . . . . .
C13 C 1.6592(6) 1.1238(5) 0.6156(2) 0.0288(17) Uani 1 1 d . . . . .
F7' F 1.1250(9) 1.0945(8) 0.7420(2) 0.081(4) Uani 0.834(6) 1 d D . P A 1
C39 C 0.2671(7) 1.4532(4) 0.3151(2) 0.0283(17) Uani 1 1 d . . . . .
H39A H 0.337259 1.470714 0.313601 0.034 Uiso 1 1 calc R . . . .
H39B H 0.231508 1.452086 0.293451 0.034 Uiso 1 1 calc R . . . .
C35 C 0.2164(7) 1.3144(5) 0.3067(2) 0.0329(19) Uani 1 1 d . . . . .
H35A H 0.263073 1.295323 0.291812 0.039 Uiso 1 1 calc R . . . .
H35B H 0.157117 1.338341 0.294411 0.039 Uiso 1 1 calc R . . . .
C47 C 0.3879(6) 1.3860(5) 0.4231(2) 0.0301(18) Uani 1 1 d . . . . .
C11 C 1.2892(6) 1.3410(5) 0.55004(19) 0.0302(18) Uani 1 1 d . . . . .
H11 H 1.325080 1.308994 0.536840 0.036 Uiso 1 1 calc R . . . .
C28 C 1.6909(7) 1.0815(6) 0.6901(2) 0.042(2) Uani 1 1 d . . . . .
H28A H 1.724456 1.090929 0.711354 0.063 Uiso 1 1 calc GR . . . .
H28B H 1.735095 1.050299 0.678019 0.063 Uiso 1 1 calc GR . . . .
H28C H 1.627687 1.053171 0.691560 0.063 Uiso 1 1 calc GR . . . .
C19 C 1.2785(6) 0.9511(5) 0.5825(2) 0.034(2) Uani 1 1 d . . . . .
C3 C 1.4381(6) 1.1777(5) 0.65308(18) 0.0250(16) Uani 1 1 d . . . . .
H3A H 1.431663 1.235218 0.651554 0.030 Uiso 1 1 calc R . . . .
H3B H 1.457117 1.163806 0.675497 0.030 Uiso 1 1 calc R . . . .
C52 C 0.4901(6) 1.3798(5) 0.4189(2) 0.0335(19) Uani 1 1 d . . . . .
C41 C 0.1238(7) 1.1374(5) 0.3419(2) 0.042(2) Uani 1 1 d . . . . .
C9 C 1.2016(7) 1.4615(6) 0.5596(2) 0.038(2) Uani 1 1 d . . . . .
H9 H 1.177614 1.510584 0.551587 0.046 Uiso 1 1 calc R . . . .
C46 C 0.1428(6) 1.1846(5) 0.3680(2) 0.0308(19) Uani 1 1 d . . . . .
C16 C 1.7045(7) 1.0720(6) 0.5578(2) 0.042(2) Uani 1 1 d . . . . .
H16 H 1.722129 1.053780 0.538069 0.050 Uiso 1 1 calc R . . . .
C57 C 0.1161(7) 1.6914(5) 0.3558(3) 0.043(2) Uani 1 1 d . . . . .
H57 H 0.123604 1.731682 0.340829 0.052 Uiso 1 1 calc R . . . .
C48 C 0.3563(7) 1.4024(6) 0.4522(2) 0.043(2) Uani 1 1 d . . . . .
H48 H 0.287020 1.407653 0.455203 0.052 Uiso 1 1 calc R . . . .
O3' O 1.0829(14) 1.1501(13) 0.5962(5) 0.059(6) Uani 0.512(12) 1 d D . P B 1
C5 C 1.3311(6) 1.0610(4) 0.6553(2) 0.0272(17) Uani 1 1 d . . . . .
H5A H 1.396259 1.045692 0.666993 0.033 Uiso 1 1 calc R . . . .
H5B H 1.279236 1.061540 0.670252 0.033 Uiso 1 1 calc R . . . .
C26 C 1.2447(8) 1.3938(6) 0.6778(2) 0.046(2) Uani 1 1 d . . . . .
H26A H 1.212808 1.416163 0.695430 0.069 Uiso 1 1 calc GR . . . .
H26B H 1.277449 1.435386 0.666792 0.069 Uiso 1 1 calc GR . . . .
H26C H 1.295195 1.355168 0.685833 0.069 Uiso 1 1 calc GR . . . .
C51 C 0.5653(7) 1.3897(7) 0.4438(2) 0.048(3) Uani 1 1 d . . . . .
H51 H 0.634800 1.384897 0.441005 0.058 Uiso 1 1 calc R . . . .
C24 C 1.2566(6) 0.8958(5) 0.6050(3) 0.041(2) Uani 1 1 d . . . . .
C25 C 1.1648(6) 1.3545(5) 0.65486(19) 0.0293(18) Uani 1 1 d . . . . .
H25A H 1.134163 1.310733 0.665670 0.035 Uiso 1 1 calc R . . . .
H25B H 1.110742 1.392471 0.648134 0.035 Uiso 1 1 calc R . . . .
C20 C 1.2693(8) 0.9329(6) 0.5507(3) 0.049(3) Uani 1 1 d . . . . .
H20 H 1.283308 0.970664 0.535455 0.059 Uiso 1 1 calc R . . . .
C14 C 1.7611(5) 1.1115(5) 0.6117(2) 0.0280(18) Uani 1 1 d . . . . .
H14 H 1.813325 1.119834 0.628339 0.034 Uiso 1 1 calc R . . . .
C56 C 0.0715(8) 1.7052(6) 0.3825(3) 0.056(3) Uani 1 1 d . . . . .
H56 H 0.047846 1.756311 0.386163 0.067 Uiso 1 1 calc R . . . .
F4 F 1.4312(7) 1.1995(7) 0.46284(17) 0.108(3) Uani 1 1 d . . . . .
C54 C 0.0929(7) 1.5718(5) 0.4008(3) 0.041(2) Uani 1 1 d . . . . .
H54 H 0.085257 1.531823 0.415831 0.050 Uiso 1 1 calc R . . . .
O6 O 1.3307(10) 1.0648(6) 0.4983(2) 0.101(4) Uani 1 1 d . . . . .
C10 C 1.2546(7) 1.4140(5) 0.5409(2) 0.037(2) Uani 1 1 d . . . . .
H10 H 1.267705 1.432806 0.520781 0.044 Uiso 1 1 calc R . . . .
C45 C 0.1238(7) 1.1592(5) 0.3972(3) 0.042(2) Uani 1 1 d . . . . .
H45 H 0.138767 1.190958 0.415447 0.051 Uiso 1 1 calc R . . . .
C61 C 0.5904(6) 1.3546(5) 0.3719(3) 0.040(2) Uani 1 1 d . . . . .
H61A H 0.574530 1.327979 0.351328 0.048 Uiso 1 1 calc R . . . .
H61B H 0.638353 1.321463 0.385311 0.048 Uiso 1 1 calc R . . . .
F5 F 1.4962(9) 1.2373(8) 0.5085(2) 0.136(5) Uani 1 1 d . . . . .
C65 C -0.1187(7) 1.3409(6) 0.3130(2) 0.043(2) Uani 1 1 d . . . . .
C68 C 0.5598(8) 1.3762(7) 0.5916(3) 0.054(3) Uani 1 1 d . . . . .
C42 C 0.0864(8) 1.0607(5) 0.3437(3) 0.047(3) Uani 1 1 d . . . . .
H42 H 0.078260 1.026396 0.326056 0.056 Uiso 1 1 calc R . . . .
C63 C 0.2241(8) 1.6233(6) 0.2989(2) 0.049(3) Uani 1 1 d . . . . .
H63A H 0.275890 1.593023 0.289188 0.059 Uiso 1 1 calc R . . . .
H63B H 0.252374 1.675407 0.304724 0.059 Uiso 1 1 calc R . . . .
C15 C 1.7806(7) 1.0867(6) 0.5821(2) 0.041(2) Uani 1 1 d . . . . .
H15 H 1.848784 1.079255 0.578128 0.049 Uiso 1 1 calc R . . . .
C29 C 1.2654(8) 0.8926(6) 0.6648(3) 0.051(3) Uani 1 1 d . . . . .
H29A H 1.306781 0.921222 0.681780 0.061 Uiso 1 1 calc R . . . .
H29B H 1.292184 0.838859 0.664079 0.061 Uiso 1 1 calc R . . . .
C30 C 1.1594(9) 0.8897(6) 0.6723(4) 0.069(4) Uani 1 1 d . . . . .
H30A H 1.155308 0.858131 0.691295 0.103 Uiso 1 1 calc GR . . . .
H30B H 1.117010 0.866313 0.654514 0.103 Uiso 1 1 calc GR . . . .
H30C H 1.135715 0.942756 0.675943 0.103 Uiso 1 1 calc GR . . . .
F2' F 1.0401(13) 1.1465(10) 0.5087(4) 0.063(4) Uani 0.512(12) 1 d D . P B 1
F1' F 1.0686(13) 1.2455(9) 0.5383(4) 0.060(5) Uani 0.512(12) 1 d D . P B 1
C43 C 0.0627(8) 1.0401(6) 0.3732(3) 0.053(3) Uani 1 1 d . . . . .
H43 H 0.031064 0.991068 0.375501 0.063 Uiso 1 1 calc R . . . .
F6 F 1.5254(8) 1.1215(9) 0.4918(2) 0.151(6) Uani 1 1 d . . . . .
C21 C 1.2394(9) 0.8593(7) 0.5419(3) 0.068(4) Uani 1 1 d . . . . .
H21 H 1.232718 0.844953 0.520224 0.081 Uiso 1 1 calc R . . . .
C44 C 0.0821(8) 1.0861(6) 0.3994(3) 0.050(3) Uani 1 1 d . . . . .
H44 H 0.066542 1.067377 0.419300 0.060 Uiso 1 1 calc R . . . .
C55 C 0.0591(8) 1.6471(6) 0.4048(3) 0.052(3) Uani 1 1 d . . . . .
H55 H 0.026868 1.659593 0.423004 0.063 Uiso 1 1 calc R . . . .
C03E C 0.4127(8) 1.1187(7) 0.3888(3) 0.061(3) Uani 1 1 d . . . . .
C33' C 1.0319(10) 1.1016(6) 0.7282(3) 0.042(3) Uani 0.834(6) 1 d D . P A 1
C22 C 1.2183(9) 0.8042(7) 0.5651(3) 0.064(3) Uani 1 1 d . . . . .
H22 H 1.198507 0.753045 0.558495 0.077 Uiso 1 1 calc R . . . .
C62 C 0.6387(8) 1.4323(6) 0.3667(3) 0.061(3) Uani 1 1 d . . . . .
H62A H 0.653681 1.459070 0.387004 0.091 Uiso 1 1 calc GR . . . .
H62B H 0.592504 1.464336 0.352619 0.091 Uiso 1 1 calc GR . . . .
H62C H 0.701484 1.424196 0.357059 0.091 Uiso 1 1 calc GR . . . .
C23 C 1.2251(8) 0.8214(6) 0.5964(3) 0.054(3) Uani 1 1 d . . . . .
H23 H 1.209056 0.784093 0.611605 0.065 Uiso 1 1 calc R . . . .
C49 C 0.4327(9) 1.4108(8) 0.4769(3) 0.063(3) Uani 1 1 d . . . . .
H49 H 0.414545 1.419656 0.497595 0.076 Uiso 1 1 calc R . . . .
C50 C 0.5332(9) 1.4069(8) 0.4726(3) 0.064(3) Uani 1 1 d . . . . .
H50 H 0.582006 1.416262 0.490133 0.076 Uiso 1 1 calc R . . . .
C32 C 1.4607(11) 1.1787(10) 0.4925(3) 0.071(4) Uani 1 1 d . . . . .
C64 C 0.1289(11) 1.6324(9) 0.2750(3) 0.081(4) Uani 1 1 d . . . . .
H64A H 0.078057 1.662844 0.284685 0.121 Uiso 1 1 calc GR . . . .
H64B H 0.101634 1.580712 0.269142 0.121 Uiso 1 1 calc GR . . . .
H64C H 0.146860 1.659429 0.256119 0.121 Uiso 1 1 calc GR . . . .
O2' O 1.0496(13) 1.0386(10) 0.5620(6) 0.082(7) Uani 0.512(12) 1 d D . P B 1
F3' F 0.9353(8) 1.1797(11) 0.5394(4) 0.081(6) Uani 0.512(12) 1 d D . P B 1
C59 C 0.1231(15) 1.1602(10) 0.2812(4) 0.040(6) Uani 0.52(3) 1 d D . P C 1
H59A H 0.055587 1.135590 0.278303 0.048 Uiso 0.52(3) 1 calc R . P C 1
H59B H 0.121538 1.208281 0.268334 0.048 Uiso 0.52(3) 1 calc R . P C 1
C60 C 0.2016(15) 1.1047(13) 0.2715(5) 0.053(7) Uani 0.52(3) 1 d D . P C 1
H60A H 0.216515 1.065163 0.287945 0.079 Uiso 0.52(3) 1 calc GR . P C 1
H60B H 0.263293 1.133731 0.268541 0.079 Uiso 0.52(3) 1 calc GR . P C 1
H60C H 0.176191 1.079228 0.251617 0.079 Uiso 0.52(3) 1 calc GR . P C 1
C60' C 0.1784(18) 1.1411(13) 0.2861(5) 0.050(7) Uani 0.48(3) 1 d D . P C 2
H60D H 0.190887 1.084610 0.289364 0.060 Uiso 0.48(3) 1 calc R . P C 2
H60E H 0.239047 1.165439 0.278695 0.060 Uiso 0.48(3) 1 calc R . P C 2
C59' C 0.087(2) 1.1548(17) 0.2629(6) 0.068(9) Uani 0.48(3) 1 d D . P C 2
H59C H 0.027188 1.134869 0.271708 0.102 Uiso 0.48(3) 1 calc GR . P C 2
H59D H 0.095485 1.127615 0.243124 0.102 Uiso 0.48(3) 1 calc GR . P C 2
H59E H 0.079395 1.210889 0.258862 0.102 Uiso 0.48(3) 1 calc GR . P C 2
C31 C 1.0333(11) 1.1772(11) 0.5367(5) 0.045(5) Uani 0.512(12) 1 d D . P B 1
F2 F 1.0460(16) 1.0111(10) 0.5349(6) 0.127(10) Uani 0.488(12) 1 d D . P B 2
F3 F 0.9327(9) 1.0957(14) 0.5261(4) 0.096(8) Uani 0.488(12) 1 d D . P B 2
C31' C 1.0314(13) 1.0859(13) 0.5285(5) 0.057(6) Uani 0.488(12) 1 d D . P B 2
F1 F 1.0639(14) 1.1013(15) 0.5026(4) 0.095(8) Uani 0.488(12) 1 d D . P B 2
S1 S 1.0908(5) 1.1431(6) 0.5611(3) 0.045(2) Uani 0.488(12) 1 d D . P B 2
O2 O 1.0616(19) 1.113(2) 0.5898(5) 0.105(14) Uani 0.488(12) 1 d D . P B 2
O3 O 1.0639(17) 1.2215(12) 0.5541(6) 0.077(8) Uani 0.488(12) 1 d D . P B 2
C67' C 0.5342(17) 1.4713(15) 0.2658(4) 0.112(6) Uani 0.75 1 d D U P D 1
F21' F 0.5165(12) 1.5134(13) 0.2912(3) 0.183(9) Uani 0.75 1 d D U P D 1
F19' F 0.5621(14) 1.5303(11) 0.2480(4) 0.168(8) Uani 0.75 1 d D U P D 1
S7' S 0.4204(4) 1.4276(3) 0.24785(9) 0.0670(11) Uani 0.75 1 d D U P D 1
O21 O 0.3932(7) 1.3736(5) 0.27114(18) 0.076(2) Uani 1 1 d D U . . .
O20' O 0.3524(12) 1.4938(9) 0.2432(4) 0.120(6) Uani 0.75 1 d D U P D 1
O19 O 0.4533(8) 1.3910(5) 0.22032(19) 0.091(3) Uani 1 1 d D U . . .
Cl1 Cl 0.4960(7) 1.6866(5) 0.28069(19) 0.091(2) Uani 0.5 1 d . . P E -1
Cl0A Cl 0.3454(7) 1.7311(7) 0.2335(3) 0.113(3) Uani 0.5 1 d . . P E -1
C69 C 0.467(3) 1.7055(18) 0.2411(9) 0.088(10) Uani 0.5 1 d . . P E -1
H69A H 0.510645 1.748262 0.234675 0.105 Uiso 0.5 1 calc R . P E -1
H69B H 0.480679 1.658456 0.228724 0.105 Uiso 0.5 1 calc R . P E -1
F20' F 0.6041(12) 1.4161(15) 0.2707(6) 0.202(10) Uani 0.75 1 d D . P D 1
F19 F 0.599(3) 1.332(3) 0.2732(13) 0.20(2) Uani 0.25 1 d D U P D 2
F21 F 0.509(3) 1.230(3) 0.2787(8) 0.16(2) Uani 0.25 1 d D U P D 2
C67 C 0.531(2) 1.285(2) 0.2580(6) 0.118(17) Uani 0.25 1 d D U P D 2
F20 F 0.570(2) 1.241(2) 0.2365(7) 0.117(13) Uani 0.25 1 d D U P D 2
O20 O 0.355(2) 1.2760(17) 0.2305(8) 0.13(2) Uani 0.25 1 d D . P D 2
S7 S 0.4206(7) 1.3375(5) 0.24354(17) 0.038(2) Uani 0.25 1 d D . P D 2
F7 F 0.938(3) 1.185(3) 0.7278(14) 0.095(14) Uani 0.166(6) 1 d D U P A 2
F8 F 0.939(3) 1.060(2) 0.7228(13) 0.082(13) Uani 0.166(6) 1 d D U P A 2
C33 C 0.9731(17) 1.126(2) 0.7124(9) 0.068(11) Uani 0.166(6) 1 d D U P A 2
F9 F 0.936(4) 1.135(5) 0.6827(11) 0.095(18) Uani 0.166(6) 1 d D U P A 2
S3 S 1.1100(11) 1.1263(10) 0.7164(3) 0.047(4) Uani 0.166(6) 1 d D U P A 2
O9 O 1.133(4) 1.097(4) 0.7481(8) 0.09(2) Uani 0.166(6) 1 d D U P A 2
O7 O 1.135(4) 1.2065(16) 0.7118(14) 0.091(17) Uani 0.166(6) 1 d D U P A 2
O8 O 1.132(3) 1.074(2) 0.6920(9) 0.060(12) Uani 0.166(6) 1 d D U P A 2
N15' N 0.790(2) 1.4115(15) 0.5130(7) 0.085(5) Uani 0.5 1 d D U P F 1
C71 C 0.782(2) 1.3530(14) 0.5251(7) 0.092(7) Uani 0.5 1 d D U P . .
N15 N 0.7301(17) 1.2892(13) 0.5080(6) 0.085(5) Uani 0.5 1 d D U P F 2
C70' C 0.757(3) 1.2745(17) 0.5331(6) 0.095(8) Uani 0.5 1 d . U P F 1
H70A H 0.810084 1.238875 0.527637 0.142 Uiso 0.5 1 calc GR . P F 1
H70B H 0.692665 1.259791 0.521364 0.142 Uiso 0.5 1 calc GR . P F 1
H70C H 0.751386 1.271140 0.555855 0.142 Uiso 0.5 1 calc GR . P F 1
C70 C 0.816(4) 1.431(2) 0.5201(7) 0.095(8) Uani 0.5 1 d . U P F 2
H70D H 0.781579 1.451554 0.500267 0.142 Uiso 0.5 1 calc GR . P F 2
H70E H 0.888912 1.431369 0.519024 0.142 Uiso 0.5 1 calc GR . P F 2
H70F H 0.799943 1.464583 0.537666 0.142 Uiso 0.5 1 calc GR . P F 2
F18 F -0.0273(6) 1.3201(8) 0.4782(2) 0.124(4) Uani 1 1 d . . . . .
F16 F 0.1003(10) 1.3933(12) 0.4790(2) 0.192(9) Uani 1 1 d . . . . .
F17 F 0.1148(10) 1.2735(11) 0.4688(3) 0.191(8) Uani 1 1 d . . . . .
C66 C 0.0539(11) 1.3327(14) 0.4653(3) 0.096(6) Uani 1 1 d . . . . .

loop_
_atom_site_aniso_label
_atom_site_aniso_U_11
_atom_site_aniso_U_22
_atom_site_aniso_U_33
_atom_site_aniso_U_23
_atom_site_aniso_U_13
_atom_site_aniso_U_12
Sn1 0.0193(2) 0.0218(3) 0.0288(3) -0.0041(2) 0.0046(2) 0.0002(2)
Sn2 0.0185(2) 0.0150(2) 0.0343(3) 0.0002(2) 0.0056(2) 0.0004(2)
S5 0.0231(9) 0.0228(10) 0.0349(11) -0.0023(8) 0.0007(8) 0.0018(8)
S4 0.0293(11) 0.0205(10) 0.0529(14) -0.0006(9) -0.0008(9) -0.0029(8)
S6 0.0305(11) 0.0370(12) 0.0424(12) 0.0072(10) 0.0099(9) 0.0030(9)
S8 0.0334(12) 0.0337(12) 0.0802(19) -0.0186(13) -0.0030(12) 0.0117(10)
S3' 0.0254(12) 0.0224(12) 0.0274(12) 0.0059(9) 0.0044(9) -0.0034(9)
S2 0.0638(17) 0.0493(15) 0.0292(12) -0.0090(11) -0.0002(11) 0.0070(13)
S1' 0.024(3) 0.041(4) 0.049(4) 0.011(3) 0.004(2) 0.001(3)
O13 0.020(3) 0.028(3) 0.063(4) 0.011(3) -0.007(3) -0.004(2)
O16 0.030(3) 0.035(3) 0.029(3) 0.002(3) 0.010(2) 0.000(3)
O4 0.031(3) 0.063(4) 0.024(3) 0.001(3) 0.007(2) 0.011(3)
F15 0.050(4) 0.055(4) 0.074(4) 0.000(3) 0.019(3) -0.019(3)
N9 0.020(3) 0.019(3) 0.037(4) -0.001(3) 0.001(3) 0.002(3)
N8 0.022(3) 0.015(3) 0.035(4) -0.004(3) 0.001(3) -0.006(3)
F13 0.074(4) 0.048(4) 0.069(4) -0.031(3) 0.021(4) -0.015(3)
O1 0.025(3) 0.040(4) 0.050(4) -0.007(3) -0.001(3) -0.002(3)
N5 0.024(3) 0.018(3) 0.031(4) 0.000(3) 0.008(3) -0.001(3)
N11 0.028(4) 0.013(3) 0.037(4) -0.002(3) 0.005(3) 0.000(3)
N4 0.027(4) 0.020(3) 0.044(4) -0.003(3) 0.004(3) -0.001(3)
N2 0.023(3) 0.024(3) 0.025(3) 0.000(3) 0.005(3) 0.002(3)
N10 0.027(3) 0.018(3) 0.031(3) 0.007(3) 0.003(3) -0.007(3)
O11 0.035(4) 0.028(3) 0.071(5) -0.004(3) -0.008(3) -0.005(3)
F24 0.056(4) 0.069(4) 0.057(4) -0.008(3) -0.003(3) 0.024(3)
N3 0.015(3) 0.022(3) 0.029(3) -0.001(3) 0.005(2) 0.001(3)
N14 0.030(4) 0.021(3) 0.042(4) 0.006(3) -0.002(3) -0.005(3)
O14 0.048(4) 0.059(5) 0.039(4) 0.007(3) 0.001(3) -0.019(4)
O10 0.043(4) 0.029(3) 0.073(5) 0.004(3) -0.011(3) 0.006(3)
O23 0.042(4) 0.061(5) 0.066(5) -0.012(4) -0.010(4) 0.017(4)
N6 0.023(3) 0.024(3) 0.028(3) 0.003(3) 0.000(3) 0.001(3)
N1 0.020(3) 0.018(3) 0.034(4) 0.002(3) 0.007(3) -0.003(3)
C2 0.015(3) 0.020(4) 0.030(4) -0.001(3) 0.000(3) -0.001(3)
F12 0.072(5) 0.068(5) 0.063(4) -0.022(4) 0.009(4) -0.015(4)
F9' 0.102(7) 0.039(4) 0.040(4) 0.018(3) 0.003(5) -0.026(4)
N7 0.032(4) 0.031(4) 0.052(5) 0.003(4) 0.003(3) -0.002(3)
O15 0.046(4) 0.038(4) 0.074(5) -0.017(4) 0.014(4) 0.012(3)
C36 0.017(4) 0.021(4) 0.042(5) -0.002(3) 0.004(3) 0.000(3)
F14 0.059(4) 0.103(6) 0.074(5) 0.011(5) -0.030(4) -0.022(4)
C7 0.020(4) 0.026(4) 0.033(4) -0.004(3) 0.004(3) -0.002(3)
N13 0.022(3) 0.027(4) 0.041(4) -0.008(3) 0.005(3) -0.007(3)
N12 0.056(5) 0.024(4) 0.052(5) -0.010(4) 0.014(4) -0.007(4)
O12 0.035(4) 0.039(4) 0.071(5) -0.006(4) 0.006(3) -0.011(3)
O8' 0.041(5) 0.036(4) 0.044(5) -0.003(4) 0.015(4) 0.000(4)
C18 0.018(3) 0.021(4) 0.027(4) 0.003(3) 0.006(3) -0.001(3)
C12 0.020(4) 0.017(4) 0.035(4) 0.002(3) 0.004(3) 0.002(3)
O9' 0.026(5) 0.046(6) 0.057(6) 0.016(5) -0.005(4) -0.003(5)
O24 0.040(4) 0.041(4) 0.095(6) -0.010(4) 0.010(4) -0.002(3)
C1 0.025(4) 0.022(4) 0.038(5) 0.000(3) 0.018(3) 0.001(3)
O7' 0.052(5) 0.021(4) 0.046(5) 0.005(3) 0.013(4) -0.010(3)
O17 0.048(5) 0.056(5) 0.110(7) -0.013(5) 0.022(5) -0.020(4)
F23 0.048(4) 0.067(5) 0.156(8) 0.043(5) 0.010(5) -0.002(4)
F11 0.095(6) 0.072(5) 0.065(5) 0.023(4) -0.023(4) -0.029(4)
C17 0.026(4) 0.038(5) 0.036(5) -0.005(4) 0.005(4) 0.002(4)
C6 0.014(4) 0.021(4) 0.048(5) 0.003(4) 0.003(3) 0.005(3)
F22 0.066(5) 0.095(6) 0.105(6) 0.039(5) -0.020(4) 0.023(4)
C58 0.017(4) 0.020(4) 0.063(6) 0.004(4) 0.001(4) -0.002(3)
C27 0.033(4) 0.036(5) 0.028(4) 0.000(4) -0.007(3) -0.001(4)
C8 0.023(4) 0.031(4) 0.037(5) 0.005(4) 0.005(3) 0.005(3)
F8' 0.133(9) 0.058(5) 0.046(5) -0.001(4) 0.046(5) 0.010(5)
C40 0.020(4) 0.017(4) 0.035(4) 0.003(3) -0.005(3) -0.004(3)
C4 0.027(4) 0.013(3) 0.029(4) 0.001(3) 0.007(3) 0.005(3)
C37 0.025(4) 0.025(4) 0.041(5) 0.004(4) 0.010(3) 0.002(3)
C53 0.018(4) 0.016(4) 0.055(5) -0.007(4) -0.001(4) -0.003(3)
C38 0.021(4) 0.022(4) 0.033(4) 0.007(3) 0.003(3) 0.005(3)
F10 0.064(5) 0.143(8) 0.087(6) -0.016(6) 0.032(4) -0.038(5)
O5 0.058(5) 0.101(7) 0.050(5) 0.007(5) -0.014(4) 0.022(5)
O22 0.043(4) 0.042(4) 0.138(8) -0.045(5) -0.012(5) 0.015(4)
O18 0.052(5) 0.053(5) 0.101(7) 0.017(5) 0.035(5) 0.021(4)
C13 0.026(4) 0.026(4) 0.035(4) -0.007(4) 0.007(3) 0.003(3)
F7' 0.077(7) 0.104(9) 0.054(6) 0.027(6) -0.035(6) -0.020(7)
C39 0.037(5) 0.017(4) 0.031(4) 0.000(3) 0.005(4) -0.003(3)
C35 0.036(5) 0.020(4) 0.042(5) -0.008(4) 0.000(4) -0.004(3)
C47 0.026(4) 0.029(4) 0.035(5) 0.000(3) 0.002(3) -0.007(3)
C11 0.029(4) 0.036(5) 0.026(4) -0.002(3) 0.003(3) -0.001(4)
C28 0.043(5) 0.049(6) 0.032(5) 0.010(4) -0.004(4) -0.003(4)
C19 0.028(4) 0.026(4) 0.048(5) -0.005(4) -0.002(4) -0.004(3)
C3 0.025(4) 0.023(4) 0.027(4) 0.000(3) 0.002(3) 0.000(3)
C52 0.028(4) 0.030(4) 0.042(5) 0.008(4) 0.001(4) -0.005(4)
C41 0.043(5) 0.025(4) 0.057(6) -0.002(4) 0.007(4) -0.005(4)
C9 0.038(5) 0.034(5) 0.044(5) 0.012(4) 0.005(4) 0.007(4)
C46 0.020(4) 0.017(4) 0.057(6) -0.001(4) 0.010(4) 0.000(3)
C16 0.033(5) 0.051(6) 0.044(5) 0.000(5) 0.018(4) 0.007(4)
C57 0.026(4) 0.026(5) 0.077(7) -0.005(5) -0.003(5) -0.001(4)
C48 0.036(5) 0.055(6) 0.040(5) -0.004(5) 0.005(4) -0.009(4)
O3' 0.024(9) 0.092(15) 0.064(13) 0.031(11) 0.012(8) 0.009(9)
C5 0.025(4) 0.021(4) 0.036(5) 0.003(3) 0.011(3) 0.000(3)
C26 0.052(6) 0.046(6) 0.042(5) -0.007(4) 0.012(5) 0.009(5)
C51 0.025(4) 0.065(7) 0.052(6) 0.006(5) -0.007(4) -0.010(5)
C24 0.023(4) 0.031(5) 0.070(7) 0.002(5) 0.004(4) -0.001(4)
C25 0.034(4) 0.022(4) 0.035(4) 0.004(3) 0.016(4) 0.007(3)
C20 0.041(6) 0.043(6) 0.062(7) -0.015(5) -0.002(5) -0.003(5)
C14 0.013(3) 0.024(4) 0.046(5) -0.001(3) 0.001(3) -0.002(3)
C56 0.036(5) 0.021(5) 0.112(10) -0.010(5) 0.011(6) 0.005(4)
F4 0.129(8) 0.162(9) 0.038(4) 0.033(5) 0.025(4) 0.031(7)
C54 0.034(5) 0.026(5) 0.066(7) -0.005(4) 0.016(5) -0.002(4)
O6 0.192(12) 0.056(6) 0.057(6) -0.024(5) 0.016(7) -0.026(7)
C10 0.037(5) 0.038(5) 0.034(5) 0.010(4) 0.003(4) -0.001(4)
C45 0.037(5) 0.024(4) 0.068(7) 0.014(4) 0.019(5) 0.000(4)
C61 0.020(4) 0.037(5) 0.065(6) 0.002(5) 0.013(4) 0.002(4)
F5 0.150(10) 0.192(12) 0.067(6) 0.020(7) 0.023(6) -0.082(9)
C65 0.035(5) 0.045(6) 0.048(6) -0.005(5) -0.003(4) -0.005(4)
C68 0.050(6) 0.057(7) 0.056(7) 0.003(6) 0.008(5) -0.023(5)
C42 0.047(6) 0.026(5) 0.067(7) -0.007(5) 0.000(5) -0.012(4)
C63 0.060(6) 0.034(5) 0.052(6) 0.023(5) -0.002(5) -0.015(5)
C15 0.026(4) 0.045(6) 0.052(6) 0.005(5) 0.009(4) 0.004(4)
C29 0.050(6) 0.030(5) 0.075(8) 0.013(5) 0.018(5) -0.005(4)
C30 0.058(7) 0.033(6) 0.122(12) 0.021(6) 0.041(7) 0.008(5)
F2' 0.061(10) 0.084(12) 0.042(9) 0.004(8) -0.004(7) -0.005(8)
F1' 0.048(8) 0.053(9) 0.077(12) 0.022(8) -0.005(8) 0.003(7)
C43 0.050(6) 0.025(5) 0.084(8) 0.003(5) 0.007(6) -0.014(4)
F6 0.117(8) 0.269(15) 0.076(6) 0.056(8) 0.057(6) 0.111(10)
C21 0.066(8) 0.049(7) 0.084(9) -0.027(7) -0.010(7) -0.005(6)
C44 0.048(6) 0.036(5) 0.069(7) 0.015(5) 0.019(5) -0.010(5)
C55 0.047(6) 0.027(5) 0.087(8) -0.023(5) 0.024(6) -0.002(4)
C03E 0.037(6) 0.052(7) 0.090(9) 0.019(6) -0.005(6) 0.007(5)
C33' 0.063(8) 0.031(6) 0.030(6) 0.002(5) -0.007(5) -0.010(5)
C22 0.049(7) 0.041(6) 0.102(11) -0.019(7) 0.003(7) -0.018(5)
C62 0.037(6) 0.038(6) 0.115(10) -0.003(6) 0.045(6) -0.006(5)
C23 0.038(6) 0.033(5) 0.088(9) -0.003(5) -0.009(5) -0.015(4)
C49 0.058(7) 0.093(10) 0.037(6) -0.009(6) 0.006(5) -0.017(7)
C50 0.049(7) 0.095(10) 0.042(6) 0.002(6) -0.016(5) -0.020(6)
C32 0.073(9) 0.116(12) 0.026(6) 0.024(7) 0.018(6) 0.016(9)
C64 0.110(11) 0.075(9) 0.048(7) 0.020(7) -0.031(7) -0.017(9)
O2' 0.053(10) 0.044(10) 0.15(2) 0.032(12) 0.024(12) -0.024(8)
F3' 0.031(7) 0.120(15) 0.090(12) 0.042(11) -0.004(7) 0.002(8)
C59 0.035(12) 0.017(9) 0.066(16) -0.004(9) -0.005(11) 0.005(8)
C60 0.052(12) 0.061(14) 0.042(12) -0.026(11) -0.008(9) 0.008(11)
C60' 0.073(19) 0.021(11) 0.059(15) -0.016(11) 0.018(14) 0.014(11)
C59' 0.063(18) 0.074(19) 0.059(18) 0.006(14) -0.024(14) -0.006(14)
C31 0.012(8) 0.056(13) 0.064(14) 0.004(11) -0.007(8) 0.006(8)
F2 0.121(17) 0.058(12) 0.19(3) -0.007(14) -0.061(17) -0.036(11)
F3 0.025(7) 0.19(2) 0.067(10) -0.024(12) -0.014(6) -0.009(9)
C31' 0.046(13) 0.065(16) 0.054(15) -0.010(12) -0.019(11) 0.005(11)
F1 0.060(12) 0.18(3) 0.043(9) -0.030(13) 0.010(8) -0.028(14)
S1 0.022(3) 0.061(6) 0.049(5) -0.014(4) -0.004(3) 0.007(4)
O2 0.045(13) 0.22(4) 0.052(13) 0.017(19) -0.001(10) -0.038(18)
O3 0.049(12) 0.062(15) 0.11(2) -0.023(14) -0.033(14) 0.030(11)
C67' 0.098(11) 0.185(16) 0.061(10) -0.023(9) 0.036(8) -0.042(10)
F21' 0.124(12) 0.33(2) 0.100(9) -0.120(12) 0.046(9) -0.090(14)
F19' 0.203(17) 0.180(15) 0.137(12) -0.044(11) 0.090(12) -0.108(13)
S7' 0.083(3) 0.077(3) 0.043(2) 0.0001(19) 0.011(2) 0.016(2)
O21 0.108(7) 0.077(6) 0.046(4) -0.002(4) 0.030(4) 0.000(5)
O20' 0.132(12) 0.135(12) 0.099(11) 0.015(9) 0.036(9) 0.071(10)
O19 0.137(9) 0.096(7) 0.046(5) -0.008(5) 0.033(5) 0.013(6)
Cl1 0.111(6) 0.080(5) 0.076(5) -0.019(4) -0.014(4) 0.004(5)
Cl0A 0.075(5) 0.131(8) 0.125(8) -0.004(6) -0.025(5) 0.017(5)
C69 0.09(2) 0.066(18) 0.10(3) -0.005(18) -0.03(2) 0.003(16)
F20' 0.079(11) 0.29(3) 0.24(2) 0.01(2) -0.005(13) 0.044(15)
F19 0.16(4) 0.25(5) 0.16(5) -0.03(3) -0.08(3) 0.08(3)
F21 0.18(4) 0.26(4) 0.06(2) 0.09(3) 0.07(2) 0.13(3)
C67 0.11(4) 0.22(4) 0.023(19) 0.03(2) 0.009(17) 0.05(3)
F20 0.09(3) 0.21(4) 0.062(18) 0.03(2) 0.047(18) 0.03(3)
O20 0.04(2) 0.20(5) 0.13(4) -0.10(4) -0.03(2) 0.01(3)
S7 0.050(5) 0.050(5) 0.015(4) -0.008(4) 0.009(4) -0.002(4)
F7 0.09(3) 0.09(2) 0.12(3) -0.02(3) 0.05(3) 0.02(2)
F8 0.05(2) 0.08(2) 0.11(3) -0.02(2) -0.01(2) -0.025(18)
C33 0.047(12) 0.07(2) 0.08(2) -0.02(2) 0.014(14) 0.005(14)
F9 0.06(3) 0.13(5) 0.09(2) -0.02(3) 0.00(2) 0.02(4)
S3 0.049(8) 0.057(9) 0.039(8) -0.010(7) 0.014(6) -0.005(7)
O9 0.06(3) 0.16(5) 0.042(14) 0.01(2) 0.028(18) 0.04(4)
O7 0.10(3) 0.059(13) 0.12(5) -0.024(18) 0.08(4) -0.020(18)
O8 0.07(3) 0.06(2) 0.056(19) -0.02(2) 0.03(2) 0.00(2)
N15' 0.068(10) 0.076(9) 0.105(13) 0.011(8) -0.024(9) 0.036(8)
C71 0.088(16) 0.073(9) 0.109(15) 0.005(8) -0.011(11) 0.032(9)
N15 0.068(10) 0.076(9) 0.105(13) 0.011(8) -0.024(9) 0.036(8)
C70' 0.18(2) 0.077(9) 0.029(9) -0.009(7) 0.006(12) 0.012(11)
C70 0.18(2) 0.077(9) 0.029(9) -0.009(7) 0.006(12) 0.012(11)
F18 0.060(5) 0.237(13) 0.080(6) 0.066(7) 0.024(4) -0.015(6)
F16 0.148(10) 0.39(3) 0.040(5) -0.033(9) 0.007(5) -0.146(15)
F17 0.121(9) 0.31(2) 0.151(11) 0.167(13) 0.041(8) 0.097(12)
C66 0.053(8) 0.186(19) 0.051(8) 0.054(11) 0.011(6) -0.004(10)

loop_
_atom_type_symbol
_atom_type_description
_atom_type_scat_dispersion_real
_atom_type_scat_dispersion_imag
_atom_type_scat_source
C C 0.0033 0.0016 'International Tables Vol C Tables 4.2.6.8 and 6.1.1.4'
H H 0.0000 0.0000 'International Tables Vol C Tables 4.2.6.8 and 6.1.1.4'
Cl Cl 0.1484 0.1585 'International Tables Vol C Tables 4.2.6.8 and 6.1.1.4'
F F 0.0171 0.0103 'International Tables Vol C Tables 4.2.6.8 and 6.1.1.4'
N N 0.0061 0.0033 'International Tables Vol C Tables 4.2.6.8 and 6.1.1.4'
O O 0.0106 0.0060 'International Tables Vol C Tables 4.2.6.8 and 6.1.1.4'
S S 0.1246 0.1234 'International Tables Vol C Tables 4.2.6.8 and 6.1.1.4'
Sn Sn -0.6537 1.4246 'International Tables Vol C Tables 4.2.6.8 and 6.1.1.4'

loop_
_geom_angle_atom_site_label_1
_geom_angle_atom_site_label_2
_geom_angle_atom_site_label_3
_geom_angle
O4 Sn1 O1 81.2(2)
O4 Sn1 N4 112.9(3)
O4 Sn1 N2 104.3(3)
O4 Sn1 N3 83.9(2)
O4 Sn1 N1 158.6(2)
O1 Sn1 N1 119.7(2)
N4 Sn1 O1 82.8(3)
N4 Sn1 N2 139.0(3)
N4 Sn1 N3 95.2(3)
N4 Sn1 N1 76.7(3)
N2 Sn1 O1 86.4(2)
N2 Sn1 N3 105.7(3)
N2 Sn1 N1 74.7(2)
N3 Sn1 O1 162.8(2)
N3 Sn1 N1 76.0(2)
O13 Sn2 N8 100.2(2)
O16 Sn2 O13 87.9(2)
O16 Sn2 N9 103.4(3)
O16 Sn2 N8 171.5(2)
O16 Sn2 N11 104.4(3)
O16 Sn2 N10 92.5(2)
N9 Sn2 O13 81.5(2)
N9 Sn2 N8 75.6(2)
N11 Sn2 O13 86.9(2)
N11 Sn2 N9 149.4(3)
N11 Sn2 N8 78.7(2)
N11 Sn2 N10 93.8(3)
N10 Sn2 O13 179.1(3)
N10 Sn2 N9 97.6(3)
N10 Sn2 N8 79.3(2)
O13 S5 C65 99.3(4)
O14 S5 O13 111.5(4)
O14 S5 C65 106.6(5)
O15 S5 O13 112.1(5)
O15 S5 O14 119.8(5)
O15 S5 C65 105.0(5)
O11 S4 O10 115.5(4)
O11 S4 C68 103.1(5)
O10 S4 C68 102.3(5)
O12 S4 O11 115.7(4)
O12 S4 O10 113.9(4)
O12 S4 C68 103.9(5)
O16 S6 C66 98.5(5)
O17 S6 O16 112.6(4)
O17 S6 O18 119.0(6)
O17 S6 C66 106.3(9)
O18 S6 O16 111.6(4)
O18 S6 C66 106.4(8)
O23 S8 O22 116.6(5)
O23 S8 C03E 102.6(5)
O24 S8 O23 114.3(5)
O24 S8 O22 114.6(5)
O24 S8 C03E 102.5(5)
O22 S8 C03E 103.6(6)
O8' S3' O9' 114.9(7)
O8' S3' C33' 103.7(5)
O9' S3' C33' 102.3(6)
O7' S3' O8' 115.5(5)
O7' S3' O9' 115.1(6)
O7' S3' C33' 102.7(5)
O4 S2 C32 98.3(5)
O5 S2 O4 112.6(4)
O5 S2 C32 105.0(6)
O6 S2 O4 111.7(5)
O6 S2 O5 119.2(7)
O6 S2 C32 107.5(8)
O1 S1' C31 96.7(7)
O3' S1' O1 110.0(10)
O3' S1' C31 106.2(12)
O2' S1' O1 115.5(11)
O2' S1' O3' 118.4(13)
O2' S1' C31 107.3(12)
S5 O13 Sn2 137.9(4)
S6 O16 Sn2 131.6(4)
S2 O4 Sn1 139.3(4)
C36 N9 Sn2 112.9(5)
C36 N9 C46 107.2(7)
C46 N9 Sn2 135.5(6)
C37 N8 Sn2 106.7(5)
C39 N8 Sn2 110.4(5)
C39 N8 C37 111.8(6)
C35 N8 Sn2 106.2(5)
C35 N8 C37 109.1(6)
C35 N8 C39 112.4(6)
S1' O1 Sn1 131.6(5)
S1 O1 Sn1 136.6(5)
C2 N5 C7 106.9(6)
C2 N5 C25 126.2(7)
C7 N5 C25 126.7(6)
C40 N11 Sn2 115.3(5)
C40 N11 C53 107.7(7)
C53 N11 Sn2 135.7(6)
C6 N4 Sn1 117.8(5)
C6 N4 C19 106.9(7)
C19 N4 Sn1 134.7(6)
C2 N2 Sn1 115.0(5)
C2 N2 C12 106.5(6)
C12 N2 Sn1 137.4(5)
C38 N10 Sn2 113.6(5)
C38 N10 C47 108.0(7)
C47 N10 Sn2 138.3(5)
C18 N3 Sn1 136.9(5)
C4 N3 Sn1 116.5(5)
C4 N3 C18 106.6(6)
C58 N14 C63 126.2(8)
C40 N14 C58 108.0(7)
C40 N14 C63 125.8(8)
C4 N6 C27 128.4(7)
C4 N6 C13 107.2(7)
C13 N6 C27 124.3(7)
C1 N1 Sn1 106.3(5)
C1 N1 C3 109.3(6)
C1 N1 C5 112.4(6)
C3 N1 Sn1 105.8(4)
C5 N1 Sn1 111.3(5)
C5 N1 C3 111.5(6)
N5 C2 N2 112.2(7)
N5 C2 C1 125.9(7)
N2 C2 C1 121.8(7)
C6 N7 C24 107.8(8)
C6 N7 C29 127.1(9)
C24 N7 C29 125.0(8)
N9 C36 C35 122.0(7)
N12 C36 N9 112.2(8)
N12 C36 C35 125.8(8)
N5 C7 C12 108.0(7)
N5 C7 C8 129.8(7)
C12 C7 C8 122.2(8)
C38 N13 C52 107.2(7)
C38 N13 C61 126.0(7)
C52 N13 C61 126.7(7)
C36 N12 C41 106.6(8)
C36 N12 C59 124.6(10)
C36 N12 C60' 125.7(12)
C41 N12 C59 126.6(10)
C41 N12 C60' 123.4(11)
C17 C18 N3 132.9(7)
C17 C18 C13 121.8(7)
C13 C18 N3 105.3(6)
C7 C12 N2 106.3(7)
C11 C12 N2 131.7(7)
C11 C12 C7 121.9(7)
C2 C1 N1 107.0(6)
C18 C17 C16 116.6(8)
N4 C6 C5 123.1(7)
N7 C6 N4 112.1(8)
N7 C6 C5 124.7(8)
N14 C58 C53 109.0(7)
N14 C58 C57 131.6(9)
C53 C58 C57 119.4(9)
N6 C27 C28 110.3(7)
C9 C8 C7 115.2(8)
N11 C40 C39 123.8(7)
N14 C40 N11 111.0(7)
N14 C40 C39 125.2(8)
N3 C4 C3 120.2(7)
N6 C4 N3 112.9(7)
N6 C4 C3 126.8(7)
C38 C37 N8 110.0(6)
C58 C53 N11 104.3(8)
C54 C53 N11 132.0(8)
C54 C53 C58 123.7(8)
N10 C38 N13 110.9(7)
N10 C38 C37 123.8(7)
N13 C38 C37 125.1(7)
N6 C13 C18 107.9(7)
N6 C13 C14 130.5(8)
C14 C13 C18 121.6(7)
C40 C39 N8 110.9(6)
N8 C35 C36 107.0(7)
C52 C47 N10 106.0(7)
C48 C47 N10 132.3(8)
C48 C47 C52 121.7(8)
C10 C11 C12 115.5(8)
C24 C19 N4 106.2(8)
C20 C19 N4 132.8(9)
C20 C19 C24 121.0(9)
C4 C3 N1 108.6(6)
N13 C52 C47 107.8(7)
N13 C52 C51 130.3(8)
C51 C52 C47 121.9(9)
N12 C41 C42 130.0(9)
C46 C41 N12 107.4(8)
C46 C41 C42 122.6(10)
C10 C9 C8 121.8(8)
C41 C46 N9 106.6(8)
C45 C46 N9 132.5(8)
C45 C46 C41 120.9(8)
C17 C16 C15 121.7(9)
C56 C57 C58 117.2(10)
C47 C48 C49 115.5(9)
C6 C5 N1 109.6(7)
C50 C51 C52 116.0(9)
N7 C24 C19 106.9(8)
C23 C24 N7 131.5(10)
C23 C24 C19 121.5(11)
N5 C25 C26 111.2(7)
C21 C20 C19 118.2(12)
C15 C14 C13 115.7(8)
C57 C56 C55 122.7(9)
C53 C54 C55 116.0(10)
C11 C10 C9 123.4(8)
C46 C45 C44 117.6(10)
N13 C61 C62 111.1(7)
F15 C65 S5 110.2(7)
F15 C65 F13 107.9(9)
F13 C65 S5 109.7(7)
F14 C65 S5 109.7(7)
F14 C65 F15 110.3(8)
F14 C65 F13 108.9(9)
F12 C68 S4 111.2(7)
F11 C68 S4 112.3(9)
F11 C68 F12 106.6(9)
F10 C68 S4 111.9(8)
F10 C68 F12 108.2(10)
F10 C68 F11 106.5(10)
C43 C42 C41 114.0(10)
N14 C63 C64 109.8(9)
C14 C15 C16 122.6(8)
N7 C29 C30 111.3(10)
C44 C43 C42 123.8(9)
C20 C21 C22 119.9(12)
C43 C44 C45 120.8(10)
C54 C55 C56 121.1(10)
F24 C03E S8 109.3(8)
F24 C03E F23 109.4(10)
F23 C03E S8 109.6(10)
F22 C03E S8 109.7(8)
F22 C03E F24 109.7(11)
F22 C03E F23 109.2(10)
F9' C33' S3' 111.5(8)
F8' C33' S3' 110.9(8)
F8' C33' F9' 109.6(11)
F8' C33' F7' 107.9(11)
F7' C33' S3' 111.2(9)
F7' C33' F9' 105.5(11)
C23 C22 C21 122.9(11)
C22 C23 C24 116.6(11)
C50 C49 C48 122.7(10)
C49 C50 C51 122.0(10)
F4 C32 S2 106.7(10)
F5 C32 S2 109.9(9)
F5 C32 F4 110.5(14)
F5 C32 F6 113.2(15)
F6 C32 S2 108.4(11)
F6 C32 F4 107.8(11)
C60 C59 N12 107.1(14)
N12 C60' C59' 103.7(16)
F2' C31 S1' 109.8(13)
F2' C31 F3' 104.8(16)
F1' C31 S1' 113.1(14)
F1' C31 F2' 110.9(18)
F1' C31 F3' 109.5(17)
F3' C31 S1' 108.4(13)
F2 C31' S1 108.9(15)
F3 C31' F2 105(2)
F3 C31' S1 109.9(14)
F1 C31' F2 109(2)
F1 C31' F3 109.9(18)
F1 C31' S1 113.3(16)
O1 S1 C31' 99.2(8)
O2 S1 O1 108.9(14)
O2 S1 C31' 109.0(15)
O3 S1 O1 116.2(13)
O3 S1 C31' 105.8(13)
O3 S1 O2 116.1(18)
F21' C67' F19' 98(2)
F21' C67' S7' 110.9(14)
F19' C67' S7' 110.3(15)
F20' C67' F21' 116(2)
F20' C67' F19' 113(2)
F20' C67' S7' 108.6(18)
O21 S7' C67' 103.9(7)
O21 S7' O20' 113.5(8)
O21 S7' O19 113.8(6)
O20' S7' C67' 102.8(11)
O19 S7' C67' 102.3(7)
O19 S7' O20' 118.0(8)
Cl0A C69 Cl1 110(2)
F19 C67 F21 107(3)
F19 C67 F20 113(3)
F19 C67 S7 111(2)
F21 C67 S7 111(2)
F20 C67 F21 100(3)
F20 C67 S7 114(2)
O21 S7 O19 114.5(7)
O21 S7 C67 102.2(10)
O21 S7 O20 116.2(14)
O19 S7 C67 104.9(11)
O20 S7 O19 114.4(15)
O20 S7 C67 102.2(15)
F7 C33 S3 111(2)
F8 C33 F7 110(3)
F8 C33 F9 109(3)
F8 C33 S3 111(2)
F9 C33 F7 105(3)
F9 C33 S3 111(3)
O9 S3 C33 101(2)
O7 S3 C33 104(2)
O7 S3 O9 115(3)
O8 S3 C33 102.3(19)
O8 S3 O9 115(3)
O8 S3 O7 116(2)
N15' C71 C70' 166(3)
C70 C71 N15 140(3)
F18 C66 S6 109.7(10)
F18 C66 F16 108.7(17)
F18 C66 F17 111.4(16)
F16 C66 S6 108.7(13)
F17 C66 S6 110.5(14)
F17 C66 F16 107.8(15)

loop_
_geom_bond_atom_site_label_1
_geom_bond_atom_site_label_2
_geom_bond_distance
Sn1 O4 2.031(6)
Sn1 O1 2.102(6)
Sn1 N4 2.085(7)
Sn1 N2 2.099(6)
Sn1 N3 2.099(6)
Sn1 N1 2.318(7)
Sn2 O13 2.106(5)
Sn2 O16 2.026(5)
Sn2 N9 2.100(6)
Sn2 N8 2.268(7)
Sn2 N11 2.086(6)
Sn2 N10 2.098(6)
S5 O13 1.478(6)
S5 O14 1.419(7)
S5 O15 1.395(7)
S5 C65 1.828(10)
S4 O11 1.437(6)
S4 O10 1.439(7)
S4 O12 1.432(7)
S4 C68 1.798(12)
S6 O16 1.530(6)
S6 O17 1.401(8)
S6 O18 1.406(8)
S6 C66 1.789(13)
S8 O23 1.429(7)
S8 O24 1.428(8)
S8 O22 1.436(7)
S8 C03E 1.832(14)
S3' O8' 1.435(8)
S3' O9' 1.442(10)
S3' O7' 1.426(7)
S3' C33' 1.814(11)
S2 O4 1.508(6)
S2 O5 1.405(9)
S2 O6 1.400(9)
S2 C32 1.855(14)
S1' O1 1.506(9)
S1' O3' 1.41(2)
S1' O2' 1.41(2)
S1' C31 1.818(17)
F15 C65 1.315(12)
N9 C36 1.325(11)
N9 C46 1.403(10)
N8 C37 1.522(10)
N8 C39 1.498(10)
N8 C35 1.496(10)
F13 C65 1.335(12)
O1 S1 1.500(9)
N5 C2 1.325(10)
N5 C7 1.388(10)
N5 C25 1.465(10)
N11 C40 1.329(10)
N11 C53 1.424(10)
N4 C6 1.328(11)
N4 C19 1.406(11)
N2 C2 1.342(10)
N2 C12 1.407(10)
N10 C38 1.334(10)
N10 C47 1.400(10)
F24 C03E 1.323(14)
N3 C18 1.419(9)
N3 C4 1.340(10)
N14 C58 1.360(12)
N14 C40 1.324(10)
N14 C63 1.471(11)
N6 C27 1.471(10)
N6 C4 1.311(10)
N6 C13 1.388(10)
N1 C1 1.484(9)
N1 C3 1.495(10)
N1 C5 1.487(10)
C2 C1 1.479(11)
F12 C68 1.344(13)
F9' C33' 1.328(13)
N7 C6 1.321(11)
N7 C24 1.384(13)
N7 C29 1.476(13)
C36 N12 1.322(11)
C36 C35 1.501(12)
F14 C65 1.303(12)
C7 C12 1.390(11)
C7 C8 1.401(11)
N13 C38 1.345(10)
N13 C52 1.386(11)
N13 C61 1.477(10)
N12 C41 1.408(13)
N12 C59 1.513(18)
N12 C60' 1.498(18)
C18 C17 1.375(11)
C18 C13 1.407(11)
C12 C11 1.384(11)
F23 C03E 1.329(13)
F11 C68 1.333(14)
C17 C16 1.390(12)
C6 C5 1.481(12)
F22 C03E 1.321(12)
C58 C53 1.390(12)
C58 C57 1.408(12)
C27 C28 1.520(12)
C8 C9 1.383(12)
F8' C33' 1.307(14)
C40 C39 1.473(11)
C4 C3 1.480(10)
C37 C38 1.464(12)
C53 C54 1.379(13)
F10 C68 1.313(12)
C13 C14 1.401(10)
F7' C33' 1.321(16)
C47 C52 1.397(12)
C47 C48 1.379(13)
C11 C10 1.375(12)
C19 C24 1.401(13)
C19 C20 1.379(14)
C52 C51 1.388(12)
C41 C46 1.375(13)
C41 C42 1.411(13)
C9 C10 1.383(13)
C46 C45 1.368(13)
C16 C15 1.391(14)
C57 C56 1.359(16)
C48 C49 1.390(14)
C26 C25 1.523(13)
C51 C50 1.375(16)
C24 C23 1.379(13)
C20 C21 1.364(15)
C14 C15 1.381(13)
C56 C55 1.396(16)
F4 C32 1.330(13)
C54 C55 1.384(13)
C45 C44 1.378(13)
C61 C62 1.506(13)
F5 C32 1.275(18)
C42 C43 1.372(16)
C63 C64 1.547(15)
C29 C30 1.481(14)
F2' C31 1.32(2)
F1' C31 1.26(2)
C43 C44 1.368(16)
F6 C32 1.309(17)
C21 C22 1.415(19)
C22 C23 1.358(17)
C49 C50 1.373(16)
F3' C31 1.324(17)
C59 C60 1.50(2)
C60' C59' 1.50(2)
F2 C31' 1.32(2)
F3 C31' 1.320(18)
C31' F1 1.26(2)
C31' S1 1.811(18)
S1 O2 1.42(2)
S1 O3 1.41(2)
C67' F21' 1.34(2)
C67' F19' 1.34(2)
C67' S7' 1.79(2)
C67' F20' 1.33(3)
S7' O21 1.432(8)
S7' O20' 1.451(11)
S7' O19 1.438(8)
O21 S7 1.410(9)
O19 S7 1.449(10)
Cl1 C69 1.72(4)
Cl0A C69 1.68(3)
F19 C67 1.32(3)
F21 C67 1.34(2)
C67 F20 1.33(2)
C67 S7 1.78(3)
O20 S7 1.442(14)
F7 C33 1.33(2)
F8 C33 1.31(2)
C33 F9 1.32(2)
C33 S3 1.81(2)
S3 O9 1.44(2)
S3 O7 1.43(2)
S3 O8 1.423(19)
N15' C71 1.139(10)
C71 N15 1.450(10)
C71 C70' 1.44(4)
C71 C70 1.44(5)
F18 C66 1.283(14)
F16 C66 1.31(2)
F17 C66 1.30(2)
